data_1547565
loop_
_publ_author_name
'Panchal, Santosh P.'
'Anand, Venkataramanarao G.'

_publ_section_title
;
 Oxidative Transformation of a Tetrathia S-Confused Isophlorin into
 Porphyrin Cation.
;
_journal_issue 18
_journal_name_full 'Organic letters'
_journal_page_first 4854
_journal_page_last 4857
_journal_paper_doi 10.1021/acs.orglett.7b02317
_journal_volume 19
_journal_year 2017
_chemical_formula_moiety "'C44 H7 Cl F20 S4, 2(C H2 C12)'"
_chemical_formula_sum 'C46 H11 Cl5 F20 S4'
_chemical_formula_weight 1249.04
_space_group_crystal_system triclinic
_space_group_IT_number 1
_space_group_name_Hall 'P 1'
_space_group_name_H-M_alt 'P 1'
_symmetry_space_group_name_Hall 'P 1'
_symmetry_space_group_name_H-M 'P 1'
_atom_sites_solution_hydrogens geom
_audit_creation_method SHELXL-2014/7
_cell_angle_alpha 101.832(7)
_cell_angle_beta 96.687(9)
_cell_angle_gamma 104.041(8)
_cell_formula_units_Z 1
_cell_length_a 8.198(3)
_cell_length_b 10.441(4)
_cell_length_c 13.934(5)
_cell_measurement_reflns_used 4278
_cell_measurement_temperature 100(2)
_cell_measurement_theta_max 28.32
_cell_measurement_theta_min 2.25
_cell_volume 1115.0(7)
_computing_cell_refinement 'Bruker SAINT'
_computing_data_collection 'Bruker APEX2'
_computing_data_reduction 'Bruker SAINT'
_computing_molecular_graphics 'Bruker SHELXTL'
_computing_publication_material 'Bruker SHELXTL'
_computing_structure_refinement 'SHELXL-2014/7 (Sheldrick, 2014)'
_computing_structure_solution 'SHELXS-97 (Sheldrick 2008)'
_diffrn_ambient_temperature 100(2)
_diffrn_measured_fraction_theta_full 0.990
_diffrn_measured_fraction_theta_max 0.972
_diffrn_measurement_device_type 'Bruker APEX-II CCD'
_diffrn_measurement_method '\f and \w scans'
_diffrn_radiation_type MoK\a
_diffrn_radiation_wavelength 0.71073
_diffrn_reflns_av_R_equivalents 0.0703
_diffrn_reflns_av_unetI/netI 0.0839
_diffrn_reflns_Laue_measured_fraction_full 0.990
_diffrn_reflns_Laue_measured_fraction_max 0.972
_diffrn_reflns_limit_h_max 11
_diffrn_reflns_limit_h_min -11
_diffrn_reflns_limit_k_max 14
_diffrn_reflns_limit_k_min -14
_diffrn_reflns_limit_l_max 18
_diffrn_reflns_limit_l_min -18
_diffrn_reflns_number 18286
_diffrn_reflns_point_group_measured_fraction_full 0.990
_diffrn_reflns_point_group_measured_fraction_max 0.972
_diffrn_reflns_theta_full 25.242
_diffrn_reflns_theta_max 28.572
_diffrn_reflns_theta_min 1.516
_exptl_absorpt_coefficient_mu 0.635
_exptl_crystal_colour brown
_exptl_crystal_density_diffrn 1.860
_exptl_crystal_description rectangle
_exptl_crystal_F_000 616.0
_exptl_crystal_size_max 0.20
_exptl_crystal_size_mid 0.15
_exptl_crystal_size_min 0.10
_refine_diff_density_max 2.357
_refine_diff_density_min -1.013
_refine_diff_density_rms 0.169
_refine_ls_abs_structure_details
;
 Refined as an inversion twin.
;
_refine_ls_abs_structure_Flack 0.30(16)
_refine_ls_extinction_method none
_refine_ls_goodness_of_fit_ref 1.342
_refine_ls_hydrogen_treatment constr
_refine_ls_matrix_type full
_refine_ls_number_parameters 677
_refine_ls_number_reflns 8227
_refine_ls_number_restraints 691
_refine_ls_restrained_S_all 1.316
_refine_ls_R_factor_all 0.1227
_refine_ls_R_factor_gt 0.0843
_refine_ls_shift/su_max 0.000
_refine_ls_shift/su_mean 0.000
_refine_ls_structure_factor_coef Fsqd
_refine_ls_weighting_details 'w=1/[\s^2^(Fo^2^)+(0.1000P)^2^+0.4895P] where P=(Fo^2^+2Fc^2^)/3'
_refine_ls_weighting_scheme calc
_refine_ls_wR_factor_gt 0.2099
_refine_ls_wR_factor_ref 0.2298
_reflns_Friedel_coverage 1.000
_reflns_Friedel_fraction_full 0.990
_reflns_Friedel_fraction_max 0.972
_reflns_number_gt 5829
_reflns_number_total 11348
_reflns_threshold_expression 'I > 2\s(I)'
_cod_data_source_file ol7b02317_si_002.cif
_cod_data_source_block 7a
_cod_database_code 1547565
_shelx_shelxl_version_number 2014/7
_shelx_space_group_comment
;
The symmetry employed for this shelxl refinement is uniquely defined
by the following loop, which should always be used as a source of
symmetry information in preference to the above space-group names.
They are only intended as comments.
;

loop_
_space_group_symop_operation_xyz
'x, y, z'

loop_
_atom_site_label
_atom_site_type_symbol
_atom_site_fract_x
_atom_site_fract_y
_atom_site_fract_z
_atom_site_U_iso_or_equiv
_atom_site_adp_type
_atom_site_occupancy
_atom_site_site_symmetry_order
_atom_site_calc_flag
_atom_site_refinement_flags_posn
_atom_site_refinement_flags_adp
C2 C 0.7142(15) 0.2719(10) 0.4371(8) 0.018(2) Uani 1 1 d . U
C47 C 0.7452(16) 0.3972(11) 0.5244(8) 0.027(2) Uani 1 1 d D U
H47 H 0.7692 0.4908 0.5241 0.032 Uiso 1 1 calc R U
C43 C 0.7264(16) 0.3282(11) 0.6138(8) 0.025(2) Uani 1 1 d D U
C44 C 0.7101(15) 0.1885(10) 0.5923(9) 0.023(2) Uani 1 1 d . U
S4 S 0.6963(4) 0.1174(3) 0.4696(3) 0.0333(7) Uani 1 1 d . U
S3 S 0.4901(3) 0.4485(2) 0.37477(19) 0.0181(6) Uani 1 1 d . U
S2 S 0.5152(4) 0.5391(3) 0.6293(2) 0.0253(7) Uani 1 1 d . U
S1 S 0.2463(4) 0.5723(3) 0.4811(2) 0.0249(6) Uani 1 1 d . U
Cl1 Cl 0.6927(4) 0.0809(3) 0.6740(2) 0.0392(8) Uani 1 1 d . U
Cl2 Cl 0.2657(6) 0.1594(4) 0.4826(3) 0.0570(11) Uani 1 1 d . U
Cl5 Cl 0.8751(7) 0.8454(4) 0.3194(3) 0.0669(13) Uani 1 1 d . U
Cl4 Cl 0.7581(6) 0.8100(4) 0.5046(3) 0.0521(10) Uani 1 1 d . U
Cl3 Cl 0.2173(10) 0.1744(5) 0.6845(4) 0.101(2) Uani 1 1 d . U
F10 F -0.0633(8) 0.5237(6) 0.2339(5) 0.0225(14) Uani 1 1 d . U
F16 F 1.0753(8) 0.4674(7) 0.7579(5) 0.0284(16) Uani 1 1 d . U
F11 F 0.5118(9) 0.9501(6) 0.8404(5) 0.0264(15) Uani 1 1 d . U
F5 F 1.0355(8) 0.3121(6) 0.3539(6) 0.0304(17) Uani 1 1 d . U
F17 F 1.2471(9) 0.4149(7) 0.9176(6) 0.0374(19) Uani 1 1 d . U
F8 F -0.0397(9) 0.7061(6) -0.0452(5) 0.0265(16) Uani 1 1 d . U
F6 F 0.4675(8) 0.7228(7) 0.1550(5) 0.0281(16) Uani 1 1 d . U
F1 F 0.5045(9) 0.0488(6) 0.1684(5) 0.0273(16) Uani 1 1 d . U
F15 F -0.0233(8) 0.6793(6) 0.6495(6) 0.0281(16) Uani 1 1 d . U
F14 F -0.1798(10) 0.8399(7) 0.7603(7) 0.040(2) Uani 1 1 d . U
F19 F 0.7309(11) 0.2315(7) 1.0128(6) 0.0370(18) Uani 1 1 d . U
F9 F -0.2250(8) 0.5825(6) 0.0769(5) 0.0291(16) Uani 1 1 d . U
F20 F 0.5588(9) 0.2838(7) 0.8564(6) 0.0353(19) Uani 1 1 d . U
F2 F 0.6596(10) -0.0992(6) 0.0482(5) 0.0338(18) Uani 1 1 d . U
F18 F 1.0742(9) 0.2994(6) 1.0458(5) 0.0291(16) Uani 1 1 d . U
F7 F 0.3042(9) 0.7801(7) -0.0024(6) 0.0315(17) Uani 1 1 d . U
F13 F 0.0071(12) 1.0505(8) 0.9122(7) 0.050(2) Uani 1 1 d . U
F12 F 0.3458(12) 1.1008(7) 0.9538(6) 0.042(2) Uani 1 1 d . U
F3 F 1.0075(9) -0.0453(7) 0.0876(6) 0.0338(17) Uani 1 1 d . U
F4 F 1.1931(10) 0.1592(7) 0.2387(6) 0.0389(19) Uani 1 1 d . U
C15 C 0.2074(13) 0.6209(9) 0.2006(8) 0.0128(18) Uani 1 1 d . U
C16 C 0.0328(13) 0.5886(10) 0.1788(8) 0.0149(19) Uani 1 1 d . U
C18 C 0.0382(14) 0.6806(10) 0.0356(8) 0.017(2) Uani 1 1 d . U
C14 C 0.2907(13) 0.5839(10) 0.2871(8) 0.0146(19) Uani 1 1 d . U
C26 C 0.2525(14) 0.8100(9) 0.7401(8) 0.018(2) Uani 1 1 d . U
C19 C 0.2145(14) 0.7168(10) 0.0566(8) 0.0155(19) Uani 1 1 d . U
C35 C 0.6253(14) 0.4987(9) 0.7276(8) 0.0148(19) Uani 1 1 d . U
C3 C 0.6864(14) 0.2748(10) 0.3330(8) 0.017(2) Uani 1 1 d . U
C9 C 0.9447(14) 0.2124(9) 0.2811(9) 0.018(2) Uani 1 1 d . U
C27 C 0.3397(16) 0.9186(11) 0.8200(9) 0.021(2) Uani 1 1 d . U
C32 C 0.4258(14) 0.6476(9) 0.7085(8) 0.016(2) Uani 1 1 d . U
C33 C 0.4823(13) 0.6466(9) 0.8085(8) 0.0139(19) Uani 1 1 d . U
H33 H 0.4451 0.6952 0.8632 0.017 Uiso 1 1 calc R U
C7 C 0.9314(16) 0.0276(11) 0.1443(10) 0.025(2) Uani 1 1 d . U
C30 C -0.0075(16) 0.8650(11) 0.7791(10) 0.024(2) Uani 1 1 d . U
C41 C 1.0779(16) 0.3798(11) 0.9000(9) 0.024(2) Uani 1 1 d . U
C6 C 0.7543(14) 0.0022(10) 0.1260(9) 0.0182(19) Uani 1 1 d . U
C12 C 0.4278(14) 0.4308(10) 0.1834(8) 0.016(2) Uani 1 1 d . U
H12 H 0.3802 0.4390 0.1202 0.019 Uiso 1 1 calc R U
C11 C 0.5431(13) 0.3551(10) 0.1941(8) 0.017(2) Uani 1 1 d . U
H11 H 0.5884 0.3125 0.1405 0.020 Uiso 1 1 calc R U
C34 C 0.5907(14) 0.5728(10) 0.8202(8) 0.017(2) Uani 1 1 d . U
H34 H 0.6418 0.5686 0.8839 0.021 Uiso 1 1 calc R U
C20 C 0.2980(13) 0.6862(10) 0.1379(8) 0.016(2) Uani 1 1 d . U
C17 C -0.0549(14) 0.6161(9) 0.0964(8) 0.0156(19) Uani 1 1 d . U
C36 C 0.7206(14) 0.4070(10) 0.7144(8) 0.0167(19) Uani 1 1 d . U
C13 C 0.3859(14) 0.4951(10) 0.2732(8) 0.016(2) Uani 1 1 d . U
C24 C 0.2973(15) 0.7213(11) 0.5656(9) 0.021(2) Uani 1 1 d . U
C38 C 0.7287(15) 0.3176(10) 0.8687(9) 0.019(2) Uani 1 1 d . U
C5 C 0.6759(14) 0.0801(10) 0.1874(9) 0.018(2) Uani 1 1 d . U
C23 C 0.3068(16) 0.8440(12) 0.5265(9) 0.025(2) Uani 1 1 d . U
H23 H 0.3165 0.9329 0.5645 0.031 Uiso 1 1 calc R U
C25 C 0.3288(14) 0.7236(10) 0.6733(8) 0.0153(19) Uani 1 1 d . U
C31 C 0.0767(15) 0.7886(10) 0.7237(9) 0.020(2) Uani 1 1 d . U
C29 C 0.0883(19) 0.9709(12) 0.8585(10) 0.030(2) Uani 1 1 d . U
C4 C 0.7670(14) 0.1876(10) 0.2645(8) 0.0176(19) Uani 1 1 d . U
C39 C 0.8165(16) 0.2896(11) 0.9505(9) 0.022(2) Uani 1 1 d . U
C40 C 0.9875(16) 0.3212(10) 0.9657(8) 0.021(2) Uani 1 1 d . U
C8 C 1.0252(17) 0.1332(12) 0.2212(11) 0.028(2) Uani 1 1 d . U
C21 C 0.2758(13) 0.6573(9) 0.3848(8) 0.0142(19) Uani 1 1 d . U
C37 C 0.8126(14) 0.3783(9) 0.8027(8) 0.0149(19) Uani 1 1 d . U
C42 C 0.9917(14) 0.4079(9) 0.8223(9) 0.016(2) Uani 1 1 d . U
C28 C 0.2570(19) 0.9995(11) 0.8788(10) 0.032(2) Uani 1 1 d . U
C10 C 0.5867(13) 0.3482(10) 0.2961(8) 0.0144(19) Uani 1 1 d . U
C45 C 0.845(2) 0.7461(16) 0.4023(13) 0.052(4) Uani 1 1 d . U
H45A H 0.9562 0.7328 0.4272 0.063 Uiso 1 1 calc R U
H45B H 0.7684 0.6556 0.3666 0.063 Uiso 1 1 calc R U
C22 C 0.2985(16) 0.8030(11) 0.4163(10) 0.026(2) Uani 1 1 d . U
H22 H 0.3069 0.8632 0.3733 0.031 Uiso 1 1 calc R U
C46 C 0.152(3) 0.205(2) 0.5727(14) 0.078(6) Uani 1 1 d . U
H46A H 0.0305 0.1548 0.5491 0.093 Uiso 1 1 calc R U
H46B H 0.1616 0.3032 0.5826 0.093 Uiso 1 1 calc R U

loop_
_atom_site_aniso_label
_atom_site_aniso_U_11
_atom_site_aniso_U_22
_atom_site_aniso_U_33
_atom_site_aniso_U_23
_atom_site_aniso_U_13
_atom_site_aniso_U_12
C2 0.024(6) 0.018(4) 0.013(4) 0.001(3) -0.004(3) 0.011(4)
C47 0.026(3) 0.029(3) 0.025(3) 0.0031(13) 0.0025(13) 0.0125(14)
C43 0.037(7) 0.032(4) 0.012(4) 0.006(3) 0.002(4) 0.023(4)
C44 0.023(2) 0.023(2) 0.022(2) 0.0039(13) 0.0018(13) 0.0093(13)
S4 0.0373(18) 0.0411(16) 0.0241(16) 0.0081(13) 0.0034(12) 0.0160(13)
S3 0.0229(15) 0.0259(12) 0.0089(13) 0.0037(10) -0.0022(10) 0.0160(10)
S2 0.0381(19) 0.0337(14) 0.0098(14) 0.0018(11) -0.0026(11) 0.0263(13)
S1 0.0298(16) 0.0320(13) 0.0132(13) 0.0026(10) -0.0018(10) 0.0140(11)
Cl1 0.061(2) 0.0312(13) 0.0268(17) 0.0114(12) 0.0038(14) 0.0122(13)
Cl2 0.066(3) 0.069(2) 0.056(3) 0.036(2) 0.020(2) 0.034(2)
Cl5 0.118(4) 0.073(2) 0.044(2) 0.033(2) 0.036(2) 0.063(3)
Cl4 0.066(3) 0.058(2) 0.049(2) 0.0296(18) 0.0195(19) 0.0300(19)
Cl3 0.215(7) 0.088(3) 0.035(3) 0.028(2) 0.029(3) 0.094(4)
F10 0.017(3) 0.033(3) 0.023(4) 0.014(3) 0.006(2) 0.010(2)
F16 0.019(4) 0.040(3) 0.033(4) 0.027(3) 0.006(3) 0.005(3)
F11 0.028(4) 0.027(3) 0.020(4) 0.005(3) -0.002(3) 0.003(3)
F5 0.016(4) 0.028(3) 0.040(4) 0.001(3) -0.004(3) 0.004(3)
F17 0.019(4) 0.047(4) 0.045(5) 0.016(4) -0.007(3) 0.010(3)
F8 0.045(4) 0.026(3) 0.009(3) 0.005(2) -0.009(3) 0.016(3)
F6 0.016(3) 0.047(4) 0.030(4) 0.024(3) 0.008(3) 0.009(3)
F1 0.020(3) 0.032(3) 0.022(4) 0.000(3) -0.003(3) 0.001(3)
F15 0.019(4) 0.028(3) 0.036(4) 0.006(3) 0.002(3) 0.007(2)
F14 0.027(4) 0.043(4) 0.066(6) 0.028(4) 0.023(3) 0.022(3)
F19 0.055(5) 0.047(4) 0.027(4) 0.026(3) 0.021(3) 0.027(3)
F9 0.015(3) 0.037(3) 0.035(4) 0.012(3) -0.008(3) 0.009(3)
F20 0.020(4) 0.044(4) 0.052(5) 0.032(4) 0.009(3) 0.009(3)
F2 0.043(4) 0.027(3) 0.023(4) -0.002(3) 0.001(3) 0.004(3)
F18 0.034(2) 0.030(2) 0.024(2) 0.0086(19) -0.0055(18) 0.0129(19)
F7 0.036(4) 0.045(4) 0.033(4) 0.032(3) 0.020(3) 0.022(3)
F13 0.089(7) 0.048(4) 0.043(5) 0.024(4) 0.047(5) 0.047(4)
F12 0.071(6) 0.026(3) 0.026(4) 0.002(3) 0.016(4) 0.010(3)
F3 0.039(4) 0.028(3) 0.042(5) 0.009(3) 0.020(3) 0.017(3)
F4 0.027(4) 0.044(4) 0.051(5) 0.011(4) 0.014(3) 0.017(3)
C15 0.014(4) 0.017(4) 0.009(4) 0.006(3) 0.000(3) 0.008(3)
C16 0.014(4) 0.023(4) 0.008(4) 0.005(3) -0.001(3) 0.007(3)
C18 0.024(4) 0.023(4) 0.008(4) 0.004(4) 0.000(3) 0.014(3)
C14 0.014(5) 0.023(4) 0.008(4) 0.007(3) -0.001(3) 0.008(3)
C26 0.024(4) 0.013(4) 0.019(5) 0.008(3) 0.006(3) 0.005(3)
C19 0.020(4) 0.018(4) 0.012(4) 0.008(3) 0.004(3) 0.009(3)
C35 0.015(5) 0.019(4) 0.009(4) 0.001(3) -0.002(3) 0.006(3)
C3 0.019(5) 0.020(4) 0.013(4) 0.003(3) -0.005(3) 0.009(4)
C9 0.018(4) 0.014(4) 0.027(5) 0.010(3) 0.000(3) 0.007(3)
C27 0.027(4) 0.023(4) 0.015(4) 0.011(3) 0.003(3) 0.004(3)
C32 0.020(5) 0.012(4) 0.013(4) 0.002(3) 0.000(3) 0.003(3)
C33 0.018(5) 0.013(4) 0.010(4) 0.002(3) 0.007(3) 0.000(3)
C7 0.033(5) 0.021(4) 0.030(5) 0.012(4) 0.013(4) 0.017(3)
C30 0.035(5) 0.024(4) 0.027(5) 0.018(4) 0.017(4) 0.017(3)
C41 0.023(4) 0.026(5) 0.023(5) 0.005(4) -0.005(3) 0.010(4)
C6 0.019(2) 0.017(2) 0.018(2) 0.0053(13) 0.0039(12) 0.0037(13)
C12 0.019(5) 0.022(4) 0.008(4) 0.004(3) -0.003(3) 0.010(4)
C11 0.016(5) 0.025(5) 0.012(4) 0.004(3) 0.002(3) 0.011(4)
C34 0.023(5) 0.023(4) 0.010(4) 0.007(3) 0.004(3) 0.010(4)
C20 0.012(4) 0.031(5) 0.012(4) 0.012(4) 0.003(3) 0.010(3)
C17 0.017(4) 0.015(4) 0.011(4) -0.001(3) -0.005(3) 0.006(3)
C36 0.022(5) 0.015(4) 0.013(4) 0.003(3) 0.001(3) 0.006(3)
C13 0.018(5) 0.021(4) 0.012(4) 0.007(3) 0.001(3) 0.009(4)
C24 0.025(6) 0.023(4) 0.018(4) 0.006(3) -0.003(3) 0.013(4)
C38 0.020(4) 0.023(5) 0.021(5) 0.007(4) 0.006(3) 0.012(3)
C5 0.019(4) 0.016(4) 0.019(5) 0.006(3) 0.000(3) 0.004(3)
C23 0.025(3) 0.027(2) 0.024(3) 0.0059(13) 0.0039(13) 0.0084(13)
C25 0.017(5) 0.019(4) 0.012(4) 0.006(3) 0.003(3) 0.008(3)
C31 0.022(4) 0.018(4) 0.023(5) 0.008(3) 0.007(3) 0.006(3)
C29 0.052(5) 0.029(5) 0.022(5) 0.014(4) 0.017(4) 0.020(4)
C4 0.020(4) 0.021(4) 0.014(4) 0.008(3) -0.002(3) 0.009(3)
C39 0.033(4) 0.029(5) 0.014(4) 0.012(4) 0.008(3) 0.019(3)
C40 0.032(4) 0.020(4) 0.012(4) 0.000(4) -0.005(3) 0.018(3)
C8 0.028(5) 0.030(4) 0.035(5) 0.016(4) 0.013(4) 0.015(4)
C21 0.015(2) 0.015(2) 0.014(2) 0.0036(12) 0.0011(12) 0.0051(13)
C37 0.015(4) 0.015(4) 0.013(4) 0.001(3) 0.000(3) 0.005(3)
C42 0.015(4) 0.013(4) 0.021(5) 0.006(3) 0.004(3) 0.005(3)
C28 0.054(5) 0.021(4) 0.027(5) 0.010(4) 0.011(4) 0.014(4)
C10 0.013(5) 0.020(4) 0.011(4) 0.005(3) -0.002(3) 0.007(3)
C45 0.053(10) 0.058(8) 0.065(9) 0.035(7) 0.025(7) 0.028(7)
C22 0.026(3) 0.026(2) 0.026(3) 0.0043(13) 0.0021(13) 0.0106(13)
C46 0.075(12) 0.143(17) 0.051(8) 0.046(9) 0.027(8) 0.072(13)

loop_
_atom_type_symbol
_atom_type_description
_atom_type_scat_dispersion_real
_atom_type_scat_dispersion_imag
_atom_type_scat_source
C C 0.0033 0.0016 'International Tables Vol C Tables 4.2.6.8 and 6.1.1.4'
H H 0.0000 0.0000 'International Tables Vol C Tables 4.2.6.8 and 6.1.1.4'
F F 0.0171 0.0103 'International Tables Vol C Tables 4.2.6.8 and 6.1.1.4'
S S 0.1246 0.1234 'International Tables Vol C Tables 4.2.6.8 and 6.1.1.4'
Cl Cl 0.1484 0.1585 'International Tables Vol C Tables 4.2.6.8 and 6.1.1.4'

loop_
_geom_angle_atom_site_label_1
_geom_angle_atom_site_label_2
_geom_angle_atom_site_label_3
_geom_angle
C3 C2 C47 124.2(9)
C3 C2 S4 119.8(7)
C47 C2 S4 115.7(8)
C2 C47 C43 100.9(8)
C2 C47 H47 129.5
C43 C47 H47 129.5
C44 C43 C36 122.5(10)
C44 C43 C47 116.0(10)
C36 C43 C47 121.4(9)
C43 C44 S4 113.9(9)
C43 C44 Cl1 128.2(9)
S4 C44 Cl1 117.8(6)
C44 S4 C2 92.9(5)
C10 S3 C13 92.2(5)
C35 S2 C32 93.2(5)
C24 S1 C21 90.7(5)
C16 C15 C20 117.1(9)
C16 C15 C14 119.8(9)
C20 C15 C14 123.1(9)
F10 C16 C15 120.9(9)
F10 C16 C17 116.1(9)
C15 C16 C17 123.0(10)
F8 C18 C17 120.7(10)
F8 C18 C19 119.3(10)
C17 C18 C19 119.9(10)
C13 C14 C21 123.4(9)
C13 C14 C15 120.2(10)
C21 C14 C15 116.2(9)
C31 C26 C27 114.2(11)
C31 C26 C25 119.3(9)
C27 C26 C25 126.4(11)
F7 C19 C18 119.6(9)
F7 C19 C20 120.1(10)
C18 C19 C20 120.2(10)
C36 C35 C34 128.8(10)
C36 C35 S2 122.9(8)
C34 C35 S2 108.3(8)
C10 C3 C2 122.9(11)
C10 C3 C4 120.5(10)
C2 C3 C4 116.6(9)
F5 C9 C8 119.6(10)
F5 C9 C4 118.9(10)
C8 C9 C4 121.5(10)
F11 C27 C26 118.8(11)
F11 C27 C28 118.3(10)
C26 C27 C28 122.9(12)
C25 C32 C33 129.0(10)
C25 C32 S2 122.4(9)
C33 C32 S2 108.5(8)
C34 C33 C32 115.3(10)
C34 C33 H33 122.4
C32 C33 H33 122.4
F3 C7 C8 120.2(11)
F3 C7 C6 120.8(11)
C8 C7 C6 119.0(11)
F14 C30 C31 122.2(11)
F14 C30 C29 119.7(11)
C31 C30 C29 118.1(12)
F17 C41 C42 120.7(11)
F17 C41 C40 120.1(10)
C42 C41 C40 119.1(11)
F2 C6 C5 120.2(10)
F2 C6 C7 119.9(10)
C5 C6 C7 119.9(10)
C11 C12 C13 115.3(10)
C11 C12 H12 122.3
C13 C12 H12 122.3
C12 C11 C10 112.3(10)
C12 C11 H11 123.8
C10 C11 H11 123.8
C33 C34 C35 114.6(10)
C33 C34 H34 122.7
C35 C34 H34 122.7
F6 C20 C19 118.1(9)
F6 C20 C15 120.7(9)
C19 C20 C15 121.2(10)
F9 C17 C18 120.0(9)
F9 C17 C16 121.5(10)
C18 C17 C16 118.6(10)
C35 C36 C43 121.8(10)
C35 C36 C37 119.8(10)
C43 C36 C37 118.4(9)
C14 C13 C12 128.7(10)
C14 C13 S3 121.9(9)
C12 C13 S3 109.3(8)
C23 C24 C25 124.2(10)
C23 C24 S1 116.5(9)
C25 C24 S1 119.4(8)
F20 C38 C37 120.5(10)
F20 C38 C39 117.5(10)
C37 C38 C39 121.9(11)
F1 C5 C4 120.2(10)
F1 C5 C6 117.6(9)
C4 C5 C6 122.2(11)
C24 C23 C22 107.8(10)
C24 C23 H23 126.1
C22 C23 H23 126.1
C32 C25 C26 121.3(10)
C32 C25 C24 121.1(10)
C26 C25 C24 117.5(9)
C30 C31 F15 116.4(10)
C30 C31 C26 124.4(11)
F15 C31 C26 119.1(10)
C28 C29 F13 119.6(12)
C28 C29 C30 121.5(12)
F13 C29 C30 118.8(13)
C5 C4 C9 116.9(11)
C5 C4 C3 123.8(10)
C9 C4 C3 119.2(9)
F19 C39 C40 120.2(11)
F19 C39 C38 120.1(11)
C40 C39 C38 119.7(11)
C39 C40 F18 120.5(11)
C39 C40 C41 120.6(10)
F18 C40 C41 118.9(11)
F4 C8 C7 119.6(12)
F4 C8 C9 120.0(11)
C7 C8 C9 120.3(12)
C14 C21 C22 125.7(10)
C14 C21 S1 120.3(7)
C22 C21 S1 113.8(9)
C38 C37 C42 115.5(10)
C38 C37 C36 122.5(10)
C42 C37 C36 121.9(10)
C41 C42 F16 120.8(10)
C41 C42 C37 123.2(11)
F16 C42 C37 116.0(9)
F12 C28 C29 120.8(13)
F12 C28 C27 120.4(13)
C29 C28 C27 118.8(12)
C3 C10 C11 128.4(11)
C3 C10 S3 120.9(9)
C11 C10 S3 110.7(8)
Cl5 C45 Cl4 115.3(9)
Cl5 C45 H45A 108.4
Cl4 C45 H45A 108.4
Cl5 C45 H45B 108.4
Cl4 C45 H45B 108.4
H45A C45 H45B 107.5
C21 C22 C23 109.9(10)
C21 C22 H22 125.1
C23 C22 H22 125.1
Cl2 C46 Cl3 114.4(11)
Cl2 C46 H46A 108.7
Cl3 C46 H46A 108.7
Cl2 C46 H46B 108.7
Cl3 C46 H46B 108.7
H46A C46 H46B 107.6

loop_
_geom_bond_atom_site_label_1
_geom_bond_atom_site_label_2
_geom_bond_distance
C2 C3 1.450(15)
C2 C47 1.539(16)
C2 S4 1.741(11)
C47 C43 1.567(10)
C47 H47 0.9500
C43 C44 1.397(15)
C43 C36 1.484(16)
C44 S4 1.696(13)
C44 Cl1 1.750(12)
S3 C10 1.749(11)
S3 C13 1.781(11)
S2 C35 1.733(11)
S2 C32 1.766(12)
S1 C24 1.673(11)
S1 C21 1.762(10)
Cl2 C46 1.70(2)
Cl5 C45 1.704(15)
Cl4 C45 1.749(18)
Cl3 C46 1.705(18)
F10 C16 1.328(13)
F16 C42 1.352(13)
F11 C27 1.350(14)
F5 C9 1.297(12)
F17 C41 1.325(14)
F8 C18 1.336(12)
F6 C20 1.327(12)
F1 C5 1.344(13)
F15 C31 1.382(13)
F14 C30 1.356(14)
F19 C39 1.328(14)
F9 C17 1.332(12)
F20 C38 1.332(13)
F2 C6 1.354(12)
F18 C40 1.341(12)
F7 C19 1.335(13)
F13 C29 1.351(16)
F12 C28 1.317(15)
F3 C7 1.301(14)
F4 C8 1.319(15)
C15 C16 1.370(14)
C15 C20 1.389(14)
C15 C14 1.482(14)
C16 C17 1.400(14)
C18 C17 1.374(16)
C18 C19 1.381(15)
C14 C13 1.349(15)
C14 C21 1.453(15)
C26 C31 1.387(16)
C26 C27 1.393(15)
C26 C25 1.461(16)
C19 C20 1.389(14)
C35 C36 1.374(15)
C35 C34 1.458(15)
C3 C10 1.375(14)
C3 C4 1.502(16)
C9 C8 1.387(18)
C9 C4 1.399(15)
C27 C28 1.403(19)
C32 C25 1.370(14)
C32 C33 1.420(14)
C33 C34 1.327(15)
C33 H33 0.9500
C7 C8 1.367(18)
C7 C6 1.394(17)
C30 C31 1.359(17)
C30 C29 1.392(18)
C41 C42 1.345(15)
C41 C40 1.389(18)
C6 C5 1.380(17)
C12 C11 1.385(15)
C12 C13 1.415(16)
C12 H12 0.9500
C11 C10 1.445(14)
C11 H11 0.9500
C34 H34 0.9500
C36 C37 1.489(15)
C24 C23 1.480(16)
C24 C25 1.488(16)
C38 C37 1.377(16)
C38 C39 1.397(16)
C5 C4 1.373(14)
C23 C22 1.495(18)
C23 H23 0.9500
C29 C28 1.325(19)
C39 C40 1.340(17)
C21 C22 1.453(15)
C37 C42 1.406(15)
C45 H45A 0.9900
C45 H45B 0.9900
C22 H22 0.9500
C46 H46A 0.9900
C46 H46B 0.9900
